data_4510922
loop_
_publ_author_name
'Mukherjee, Arijit'
'Grobelny, Pawel'
'Thakur, Tejender S.'
'Desiraju, Gautam R.'

_publ_section_title
;
 Polymorphs, Pseudopolymorphs, and Co-Crystals of Orcinol: Exploring the
 Structural Landscape with High Throughput Crystallography
;
_journal_issue 6
_journal_name_full 'Crystal Growth &amp; Design'
_journal_page_first 2637
_journal_paper_doi 10.1021/cg200361x
_journal_volume 11
_journal_year 2011
_chemical_compound_source 'see text'
_chemical_formula_moiety 'C6 H12 N4, C7 H8 O2'
_chemical_formula_sum 'C13 H20 N4 O2'
_chemical_formula_weight 264.33
_chemical_name_common OrcinolHexamine
_chemical_name_systematic ?
_space_group_IT_number 56
_symmetry_cell_setting orthorhombic
_symmetry_Int_Tables_number 56
_symmetry_space_group_name_Hall '-P 2ab 2ac'
_symmetry_space_group_name_H-M 'P c c n'
_atom_sites_solution_hydrogens geom
_atom_sites_solution_primary direct
_atom_sites_solution_secondary difmap
_cell_angle_alpha 90
_cell_angle_beta 90
_cell_angle_gamma 90
_cell_formula_units_Z 8
_cell_length_a 17.572(3)
_cell_length_b 21.702(4)
_cell_length_c 7.0650(14)
_cell_measurement_reflns_used 6797
_cell_measurement_temperature 150(2)
_cell_measurement_theta_max 27.5
_cell_measurement_theta_min 1.5
_cell_volume 2694.2(9)
_computing_cell_refinement
;
CrystalClear-SM Expert 2.0 rc14 (Rigaku, 2009)
;
_computing_data_collection
;
CrystalClear-SM Expert 2.0 rc14 (Rigaku, 2009)
;
_computing_data_reduction
;
CrystalClear-SM Expert 2.0 rc14 (Rigaku, 2009)
;
_computing_publication_material 'PLATON (Spek, 2003)'
_computing_structure_refinement 'SHELXL-97 (Sheldrick, 2008)'
_diffrn_ambient_temperature 150
_diffrn_detector CCD
_diffrn_detector_area_resol_mean 13.6612
_diffrn_measured_fraction_theta_full 0.998
_diffrn_measured_fraction_theta_max 0.998
_diffrn_measurement_details
;
scan:
    Number of images: 180
               Slice: -60.0000 - 120.0000
         Image width: 1.0000
            Exp time: 16.0000
       Rotation axis: Omega
               Omega: 0.0000
                 Chi: 54.0000
                 Phi: 0.0000
                 XTD: 49.4255
              2theta: 29.5716
scan:
    Number of images: 180
               Slice: -60.0000 - 120.0000
         Image width: 1.0000
            Exp time: 16.0000
       Rotation axis: Omega
               Omega: 0.0000
                 Chi: 54.0000
                 Phi: 120.0000
                 XTD: 49.4255
              2theta: 29.5716
scan:
    Number of images: 180
               Slice: -60.0000 - 120.0000
         Image width: 1.0000
            Exp time: 16.0000
       Rotation axis: Omega
               Omega: 0.0000
                 Chi: 54.0000
                 Phi: 240.0000
                 XTD: 49.4255
              2theta: 29.5716

;
_diffrn_measurement_device
;
XtaLABmini: Fixed Chi 2 circle
;
_diffrn_measurement_device_type
;
Rigaku Mercury375R (2x2 bin mode)
;
_diffrn_measurement_method 'profile data from \w-scans'
_diffrn_measurement_specimen_support Fiber
_diffrn_orient_matrix_type d*Trek
_diffrn_orient_matrix_UB_11 0.040761
_diffrn_orient_matrix_UB_12 0.133009
_diffrn_orient_matrix_UB_13 0.025835
_diffrn_orient_matrix_UB_21 -0.046692
_diffrn_orient_matrix_UB_22 0.008193
_diffrn_orient_matrix_UB_23 0.031487
_diffrn_orient_matrix_UB_31 0.022754
_diffrn_orient_matrix_UB_32 -0.014247
_diffrn_orient_matrix_UB_33 0.037449
_diffrn_radiation_monochromator 'Graphite Monochromator'
_diffrn_radiation_probe x-ray
_diffrn_radiation_type MoK\a
_diffrn_radiation_wavelength 0.71073
_diffrn_reflns_av_R_equivalents 0.0470
_diffrn_reflns_av_sigmaI/netI 0.0288
_diffrn_reflns_limit_h_max 22
_diffrn_reflns_limit_h_min -22
_diffrn_reflns_limit_k_max 28
_diffrn_reflns_limit_k_min -28
_diffrn_reflns_limit_l_max 9
_diffrn_reflns_limit_l_min -9
_diffrn_reflns_number 26613
_diffrn_reflns_reduction_process
;
;
_diffrn_reflns_theta_full 27.5
_diffrn_reflns_theta_max 27.47
_diffrn_reflns_theta_min 1.49
_diffrn_source 'Sealed Tube'
_diffrn_source_current 12.0
_diffrn_source_power 0.6
_diffrn_source_voltage 50.0
_exptl_absorpt_coefficient_mu 0.091
_exptl_absorpt_correction_T_max 0.9821
_exptl_absorpt_correction_T_min 0.9476
_exptl_absorpt_correction_type multi-scan
_exptl_absorpt_process_details 'Jacobson, R. (1998) Private communication'
_exptl_crystal_colour Colorless
_exptl_crystal_density_diffrn 1.303
_exptl_crystal_density_meas ?
_exptl_crystal_density_method 'Not Measured'
_exptl_crystal_description Block
_exptl_crystal_F_000 1136
_exptl_crystal_size_max 0.60
_exptl_crystal_size_mid 0.30
_exptl_crystal_size_min 0.20
_refine_diff_density_max 0.291
_refine_diff_density_min -0.283
_refine_diff_density_rms 0.069
_refine_ls_extinction_method none
_refine_ls_goodness_of_fit_ref 1.110
_refine_ls_hydrogen_treatment mixed
_refine_ls_matrix_type full
_refine_ls_number_parameters 252
_refine_ls_number_reflns 3089
_refine_ls_number_restraints 0
_refine_ls_restrained_S_all 1.110
_refine_ls_R_factor_all 0.0474
_refine_ls_R_factor_gt 0.0408
_refine_ls_shift/su_max 0.000
_refine_ls_shift/su_mean 0.000
_refine_ls_structure_factor_coef Fsqd
_refine_ls_weighting_details 'calc w=1/[\s^2^(Fo^2^)+(0.0880P)^2^+0.4814P] where P=(Fo^2^+2Fc^2^)/3'
_refine_ls_weighting_scheme calc
_refine_ls_wR_factor_gt 0.1244
_refine_ls_wR_factor_ref 0.1421
_reflns_number_gt 2779
_reflns_number_total 3089
_reflns_threshold_expression >2\s(I)
_cod_data_source_file 818148.cif
_cod_data_source_block datam
_cod_depositor_comments
;
The following automatic conversions were performed:

'_symmetry_cell_setting' value 'Orthorhombic' changed to
'orthorhombic' according to
/usr/data/users/saulius/automatic-downloads/retrospective/ACS/lib/dictionaries/cif_core.dic
dictionary named 'cif_core.dic' version 2.4.2 from
2011-04-26.

'_exptl_absorpt_correction_type' value 'Multi-scan'
changed to 'multi-scan' according to
/usr/data/users/saulius/automatic-downloads/retrospective/ACS/lib/dictionaries/cif_core.dic
dictionary named 'cif_core.dic' version 2.4.2 from 2011-04-26.

Automatic conversion script
Id: cif_fix_values 2281 2013-09-26 08:29:07Z andrius 

The following automatic conversions were performed:

'_exptl_crystal_density_meas' value 'Not Measured' was changed to '?'
- the value is perceived as not measured.

Automatic conversion script
Id: cif_fix_values 3008 2015-01-20 13:52:24Z robertas 
;
_cod_database_code 4510922

loop_
_symmetry_equiv_pos_site_id
_symmetry_equiv_pos_as_xyz
1 x,y,z
2 1/2-x,1/2-y,z
3 1/2+x,-y,1/2-z
4 -x,1/2+y,1/2-z
5 -x,-y,-z
6 1/2+x,1/2+y,-z
7 1/2-x,y,1/2+z
8 x,1/2-y,1/2+z

loop_
_atom_site_aniso_label
_atom_site_aniso_U_11
_atom_site_aniso_U_22
_atom_site_aniso_U_33
_atom_site_aniso_U_23
_atom_site_aniso_U_13
_atom_site_aniso_U_12
N1 0.0243(5) 0.0231(5) 0.0245(5) -0.0016(3) -0.0046(4) -0.0031(3)
N2 0.0254(5) 0.0188(5) 0.0275(5) 0.0018(4) -0.0004(4) -0.0014(3)
N3 0.0243(5) 0.0387(6) 0.0259(5) 0.0019(4) 0.0056(4) 0.0026(4)
N4 0.0327(5) 0.0195(5) 0.0227(5) -0.0026(4) -0.0042(4) -0.0016(3)
C8 0.0270(6) 0.0218(6) 0.0372(7) 0.0023(5) -0.0052(5) -0.0074(4)
C9 0.0346(7) 0.0384(7) 0.0191(6) -0.0047(5) 0.0010(4) 0.0023(5)
C10 0.0273(6) 0.0278(6) 0.0314(6) -0.0019(5) 0.0015(5) 0.0075(4)
C11 0.0253(6) 0.0308(6) 0.0324(6) 0.0070(5) -0.0039(5) -0.0114(4)
C12 0.0323(6) 0.0244(6) 0.0180(5) 0.0003(4) 0.0004(4) 0.0002(4)
C13 0.0266(6) 0.0209(5) 0.0255(5) -0.0002(4) -0.0014(4) 0.0031(4)
O1 0.0628(7) 0.0196(5) 0.0372(6) 0.0044(4) 0.0170(5) 0.0084(4)
O2 0.0415(5) 0.0249(4) 0.0368(5) 0.0005(4) 0.0169(4) 0.0078(3)
C1 0.0220(5) 0.0268(6) 0.0228(6) 0.0043(4) 0.0000(4) -0.0023(4)
C2 0.0291(6) 0.0251(6) 0.0230(5) -0.0013(4) 0.0045(4) 0.0019(4)
C3 0.0306(6) 0.0195(5) 0.0270(6) 0.0010(4) 0.0022(4) 0.0017(4)
C4 0.0287(5) 0.0236(6) 0.0241(6) 0.0038(4) 0.0057(4) 0.0012(4)
C5 0.0201(5) 0.0232(5) 0.0263(6) -0.0008(4) 0.0023(4) 0.0021(4)
C6 0.0213(5) 0.0200(5) 0.0280(6) 0.0037(4) -0.0004(4) 0.0003(4)
C7 0.0441(8) 0.0388(7) 0.0342(7) 0.0120(6) 0.0137(6) 0.0006(6)

loop_
_atom_site_label
_atom_site_type_symbol
_atom_site_thermal_displace_type
_atom_site_fract_x
_atom_site_fract_y
_atom_site_fract_z
_atom_site_occupancy
_atom_site_U_iso_or_equiv
N1 N Uani 0.54472(6) 0.13668(4) 0.45510(14) 1.000 0.0240(3)
N2 N Uani 0.60968(5) 0.08288(4) 0.71291(15) 1.000 0.0239(3)
N3 N Uani 0.68392(6) 0.13244(5) 0.46250(15) 1.000 0.0296(3)
N4 N Uani 0.61515(6) 0.19559(4) 0.69234(14) 1.000 0.0250(3)
C8 C Uani 0.54268(7) 0.08402(5) 0.58726(19) 1.000 0.0287(4)
C9 C Uani 0.61564(7) 0.13253(6) 0.34243(18) 1.000 0.0307(4)
C10 C Uani 0.67906(7) 0.08005(6) 0.59382(19) 1.000 0.0288(3)
C11 C Uani 0.68362(7) 0.18939(6) 0.57437(18) 1.000 0.0295(3)
C12 C Uani 0.61171(7) 0.14191(5) 0.81888(17) 1.000 0.0249(3)
C13 C Uani 0.54835(7) 0.19423(5) 0.56771(16) 1.000 0.0243(3)
O1 O Uani 0.14643(7) -0.01595(4) 0.47096(14) 1.000 0.0399(3)
O2 O Uani 0.04825(5) 0.18068(4) 0.67385(14) 1.000 0.0344(3)
C1 C Uani 0.15565(6) 0.13612(5) 0.25601(16) 1.000 0.0239(3)
C2 C Uani 0.16534(7) 0.07318(5) 0.28708(17) 1.000 0.0257(3)
C3 C Uani 0.13502(7) 0.04575(5) 0.44840(17) 1.000 0.0257(3)
C4 C Uani 0.09487(7) 0.08065(5) 0.58074(17) 1.000 0.0255(3)
C5 C Uani 0.08600(6) 0.14353(5) 0.54999(16) 1.000 0.0232(3)
C6 C Uani 0.11568(6) 0.17126(5) 0.38777(17) 1.000 0.0231(3)
C7 C Uani 0.18886(9) 0.16597(7) 0.0820(2) 1.000 0.0390(4)
H9 H Uiso 0.4949(10) 0.0867(8) 0.670(3) 1.000 0.045(5)
H10 H Uiso 0.5429(10) 0.0441(8) 0.510(3) 1.000 0.042(4)
H11 H Uiso 0.6140(11) 0.0910(9) 0.268(3) 1.000 0.051(5)
H12 H Uiso 0.6168(9) 0.1691(8) 0.256(3) 1.000 0.041(5)
H13 H Uiso 0.6764(10) 0.0410(8) 0.520(3) 1.000 0.043(4)
H14 H Uiso 0.7238(10) 0.0806(8) 0.680(3) 1.000 0.041(4)
H15 H Uiso 0.7292(10) 0.1884(8) 0.662(2) 1.000 0.044(4)
H16 H Uiso 0.6864(10) 0.2261(7) 0.489(2) 1.000 0.037(4)
H17 H Uiso 0.5643(9) 0.1437(7) 0.899(2) 1.000 0.030(4)
H18 H Uiso 0.6568(9) 0.1409(7) 0.902(2) 1.000 0.032(4)
H19 H Uiso 0.5498(8) 0.2309(7) 0.480(2) 1.000 0.028(4)
H20 H Uiso 0.5012(10) 0.1967(8) 0.647(3) 1.000 0.045(5)
H1 H Uiso 0.1938(9) 0.0494(7) 0.196(2) 1.000 0.036(4)
H2 H Uiso 0.0751(10) 0.0617(8) 0.690(2) 1.000 0.038(4)
H3 H Uiso 0.1095(8) 0.2140(8) 0.363(2) 1.000 0.034(4)
H4 H Uiso 0.1790(19) 0.1427(15) -0.033(5) 1.000 0.117(10)
H5 H Uiso 0.1792(15) 0.2058(13) 0.075(4) 1.000 0.093(8)
H6 H Uiso 0.243(2) 0.1617(14) 0.084(5) 1.000 0.123(11)
H7 H Uiso 0.1266(12) -0.0302(10) 0.585(3) 1.000 0.060(6)
H8 H Uiso 0.0263(11) 0.1565(10) 0.771(3) 1.000 0.057(5)

loop_
_atom_type_symbol
_atom_type_description
_atom_type_scat_dispersion_real
_atom_type_scat_dispersion_imag
_atom_type_scat_source
O O 0.0106 0.0060 'International Tables Vol C Tables 4.2.6.8 and 6.1.1.4'
N N 0.0061 0.0033 'International Tables Vol C Tables 4.2.6.8 and 6.1.1.4'
H H 0.0000 0.0000 'International Tables Vol C Tables 4.2.6.8 and 6.1.1.4'
C C 0.0033 0.0016 'International Tables Vol C Tables 4.2.6.8 and 6.1.1.4'

loop_
_geom_angle_atom_site_label_1
_geom_angle_atom_site_label_2
_geom_angle_atom_site_label_3
_geom_angle
_geom_angle_publ_flag
C3 O1 H7 111.9(13) no
C5 O2 H8 109.7(13) no
C9 N1 C13 107.66(9) yes
C8 N1 C13 108.29(9) yes
C8 N1 C9 108.25(9) yes
C8 N2 C10 108.40(10) yes
C8 N2 C12 107.96(8) yes
C10 N2 C12 107.59(9) yes
C9 N3 C10 108.54(10) yes
C10 N3 C11 108.14(10) yes
C9 N3 C11 107.88(10) yes
C11 N4 C13 108.22(9) yes
C11 N4 C12 107.82(9) yes
C12 N4 C13 108.43(9) yes
N1 C8 N2 111.98(9) yes
N1 C9 N3 112.13(10) yes
N2 C10 N3 111.96(10) yes
N3 C11 N4 112.68(10) yes
N2 C12 N4 112.23(9) yes
N1 C13 N4 111.93(9) yes
N1 C8 H9 109.7(10) no
N2 C8 H10 107.7(10) no
N1 C8 H10 108.5(11) no
N2 C8 H9 108.2(11) no
H9 C8 H10 110.8(14) no
N1 C9 H12 107.3(10) no
N3 C9 H11 108.2(11) no
H11 C9 H12 112.2(16) no
N3 C9 H12 109.7(10) no
N1 C9 H11 107.5(11) no
N2 C10 H13 107.1(11) no
N3 C10 H14 109.3(11) no
H13 C10 H14 111.6(15) no
N3 C10 H13 109.3(12) no
N2 C10 H14 107.6(11) no
N3 C11 H16 110.2(8) no
N3 C11 H15 108.0(10) no
H15 C11 H16 110.3(14) no
N4 C11 H15 107.6(9) no
N4 C11 H16 108.0(10) no
N4 C12 H17 110.2(9) no
N4 C12 H18 110.3(9) no
H17 C12 H18 109.3(12) no
N2 C12 H18 107.5(9) no
N2 C12 H17 107.3(9) no
N1 C13 H20 108.0(10) no
N1 C13 H19 109.6(8) no
H19 C13 H20 108.8(13) no
N4 C13 H20 109.0(11) no
N4 C13 H19 109.4(8) no
C2 C1 C7 120.16(11) no
C2 C1 C6 119.52(10) no
C6 C1 C7 120.32(10) no
C1 C2 C3 120.09(11) no
O1 C3 C2 117.36(11) yes
C2 C3 C4 120.68(10) no
O1 C3 C4 121.96(11) yes
C3 C4 C5 119.00(11) no
O2 C5 C4 122.34(10) yes
O2 C5 C6 117.02(10) yes
C4 C5 C6 120.64(10) no
C1 C6 C5 120.07(10) no
C1 C2 H1 118.9(9) no
C3 C2 H1 121.1(9) no
C3 C4 H2 120.0(11) no
C5 C4 H2 121.0(11) no
C1 C6 H3 118.0(9) no
C5 C6 H3 122.0(9) no
C1 C7 H4 113(2) no
C1 C7 H5 113.1(18) no
C1 C7 H6 109(2) no
H4 C7 H5 115(3) no
H4 C7 H6 98(3) no
H5 C7 H6 107(3) no

loop_
_geom_bond_atom_site_label_1
_geom_bond_atom_site_label_2
_geom_bond_distance
_geom_bond_publ_flag
O1 C3 1.3633(14) yes
O2 C5 1.3623(15) yes
O1 H7 0.93(2) no
O2 H8 0.95(2) no
N1 C9 1.4815(16) yes
N1 C8 1.4762(15) yes
N1 C13 1.4822(15) yes
N2 C12 1.4842(15) yes
N2 C10 1.4826(16) yes
N2 C8 1.4747(16) yes
N3 C10 1.4700(17) yes
N3 C11 1.4670(17) yes
N3 C9 1.4694(17) yes
N4 C12 1.4697(15) yes
N4 C11 1.4698(16) yes
N4 C13 1.4677(16) yes
C8 H10 1.024(18) no
C8 H9 1.025(19) no
C9 H11 1.04(2) no
C9 H12 1.002(19) no
C10 H14 0.994(19) no
C10 H13 0.996(18) no
C11 H16 1.000(15) no
C11 H15 1.013(16) no
C12 H18 0.987(15) no
C12 H17 1.008(15) no
C13 H19 1.009(15) no
C13 H20 1.002(19) no
C1 C7 1.5072(19) no
C1 C2 1.3939(16) no
C1 C6 1.3934(16) no
C2 C3 1.3918(17) no
C3 C4 1.3949(17) no
C4 C5 1.3906(16) no
C5 C6 1.3956(16) no
C2 H1 0.965(15) no
C4 H2 0.941(15) no
C6 H3 0.950(17) no
C7 H4 0.97(3) no
C7 H5 0.88(3) no
C7 H6 0.96(4) no

loop_
_geom_contact_atom_site_label_1
_geom_contact_atom_site_label_2
_geom_contact_distance
_geom_contact_site_symmetry_2
_geom_contact_publ_flag
O1 C12 3.1701(16) 3_456 no
O1 C10 3.3982(18) 5_656 no
O1 C9 3.4053(17) 3_455 no
O1 N2 2.7414(15) 3_456 no
O2 C9 3.2870(17) 7_555 no
O2 C13 3.2884(16) 2_555 no
O2 C13 3.2727(16) 7_555 no
O2 N1 2.7439(15) 7_555 no
O1 H18 2.862(15) 3_456 no
O1 H14 2.882(18) 5_656 no
O1 H11 2.41(2) 3_455 no
O2 H17 2.886(15) 7_554 no
O2 H19 2.920(15) 2_555 no
O2 H20 2.806(17) 2_555 no
O2 H3 2.858(16) 8_555 no
N1 O2 2.7439(15) 7_554 no
N2 O1 2.7414(15) 3_556 no
N1 H8 1.85(2) 7_554 no
N2 H7 1.85(2) 3_556 no
N3 H14 2.807(19) 7_654 no
N3 H15 2.883(16) 7_654 no
N3 H18 2.837(16) 7_654 no
N4 H19 2.827(15) 8_555 no
C8 C11 3.3721(18) . no
C9 O2 3.2870(17) 7_554 no
C9 C12 3.3730(19) . no
C9 O1 3.4053(17) 3_555 no
C10 C13 3.3837(18) . no
C10 O1 3.3982(18) 5_656 no
C11 C8 3.3721(18) . no
C11 C11 3.5161(19) 2_655 no
C12 C9 3.3730(19) . no
C12 O1 3.1701(16) 3_556 no
C13 O2 3.2884(16) 2_555 no
C13 O2 3.2727(16) 7_554 no
C13 C10 3.3837(18) . no
C1 H9 2.919(18) 7_554 no
C1 H6 2.98(4) 7_555 no
C2 H9 2.949(18) 7_554 no
C5 H17 2.848(16) 7_554 no
C5 H6 3.04(4) 7_555 no
C6 H9 3.084(18) 7_554 no
C6 H6 2.85(4) 7_555 no
C6 H20 2.723(19) 7_554 no
C8 H8 2.99(2) 7_554 no
C8 H7 2.98(2) 3_556 no
C9 H8 2.60(2) 7_554 no
C10 H7 2.68(2) 3_556 no
C11 H16 2.991(17) 2_655 no
C12 H7 2.53(2) 3_556 no
C13 H8 2.61(2) 7_554 no
H1 H13 2.50(2) 3_455 no
H2 H7 2.31(3) . no
H2 H8 2.30(3) . no
H3 H20 2.50(2) 7_554 no
H3 O2 2.858(16) 8_554 no
H3 H5 2.38(3) . no
H5 H3 2.38(3) . no
H6 C1 2.98(4) 7_554 no
H6 C5 3.04(4) 7_554 no
H6 C6 2.85(4) 7_554 no
H7 H2 2.31(3) . no
H7 N2 1.85(2) 3_456 no
H7 C8 2.98(2) 3_456 no
H7 C10 2.68(2) 3_456 no
H7 C12 2.53(2) 3_456 no
H7 H18 2.46(3) 3_456 no
H8 H2 2.30(3) . no
H8 N1 1.85(2) 7_555 no
H8 C8 2.99(2) 7_555 no
H8 C9 2.60(2) 7_555 no
H8 C13 2.61(2) 7_555 no
H8 H12 2.53(3) 7_555 no
H8 H19 2.56(3) 7_555 no
H9 C1 2.919(18) 7_555 no
H9 H17 2.37(2) . no
H9 H20 2.40(2) . no
H9 C2 2.949(18) 7_555 no
H9 C6 3.084(18) 7_555 no
H10 H13 2.35(2) . no
H10 H11 2.35(3) . no
H10 H10 2.44(2) 5_656 no
H11 H13 2.36(3) . no
H11 H10 2.35(3) . no
H11 O1 2.41(2) 3_555 no
H12 H8 2.53(3) 7_554 no
H12 H16 2.40(2) . no
H12 H19 2.39(2) . no
H13 H10 2.35(2) . no
H13 H1 2.50(2) 3_555 no
H13 H11 2.36(3) . no
H14 H15 2.35(2) . no
H14 N3 2.807(19) 7_655 no
H14 H18 2.36(2) . no
H14 O1 2.882(18) 5_656 no
H15 H14 2.35(2) . no
H15 N3 2.883(16) 7_655 no
H15 H18 2.36(2) . no
H16 H12 2.40(2) . no
H16 H16 2.46(2) 2_655 no
H16 H19 2.40(2) . no
H16 C11 2.991(17) 2_655 no
H17 C5 2.848(16) 7_555 no
H17 O2 2.886(15) 7_555 no
H17 H9 2.37(2) . no
H17 H20 2.39(2) . no
H18 H14 2.36(2) . no
H18 H15 2.36(2) . no
H18 O1 2.862(15) 3_556 no
H18 H7 2.46(3) 3_556 no
H18 N3 2.837(16) 7_655 no
H19 H12 2.39(2) . no
H19 H16 2.40(2) . no
H19 O2 2.920(15) 2_555 no
H19 H8 2.56(3) 7_554 no
H19 N4 2.827(14) 8_554 no
H20 H9 2.40(2) . no
H20 H17 2.39(2) . no
H20 O2 2.806(17) 2_555 no
H20 C6 2.723(19) 7_555 no
H20 H3 2.50(2) 7_555 no

loop_
_geom_hbond_atom_site_label_D
_geom_hbond_atom_site_label_H
_geom_hbond_atom_site_label_A
_geom_hbond_distance_DH
_geom_hbond_distance_HA
_geom_hbond_distance_DA
_geom_hbond_angle_DHA
_geom_hbond_site_symmetry_A
_geom_hbond_publ_flag
O1 H7 N2 0.93(2) 1.85(2) 2.7414(15) 159(2) 3_456 yes
O2 H8 N1 0.95(2) 1.85(2) 2.7439(15) 155.8(19) 7_555 yes
C9 H11 O1 1.04(2) 2.41(2) 3.4053(17) 158.2(15) 3_555 yes

loop_
_geom_torsion_atom_site_label_1
_geom_torsion_atom_site_label_2
_geom_torsion_atom_site_label_3
_geom_torsion_atom_site_label_4
_geom_torsion
_geom_torsion_publ_flag
C9 N1 C8 N2 58.02(12) no
C13 N1 C8 N2 -58.44(12) no
C13 N1 C9 N3 58.73(12) no
C9 N1 C13 N4 -58.45(12) no
C8 N1 C9 N3 -58.14(12) no
C8 N1 C13 N4 58.39(12) no
C10 N2 C8 N1 -58.10(12) no
C12 N2 C8 N1 58.17(12) no
C8 N2 C10 N3 58.14(12) no
C12 N2 C10 N3 -58.37(12) no
C10 N2 C12 N4 58.54(12) no
C8 N2 C12 N4 -58.26(12) no
C11 N3 C10 N2 58.54(13) no
C9 N3 C11 N4 58.45(13) no
C10 N3 C9 N1 58.36(13) no
C11 N3 C9 N1 -58.60(13) no
C9 N3 C10 N2 -58.25(13) no
C10 N3 C11 N4 -58.76(13) no
C13 N4 C11 N3 -58.51(12) no
C11 N4 C12 N2 -58.45(12) no
C13 N4 C12 N2 58.51(12) no
C12 N4 C11 N3 58.58(12) no
C11 N4 C13 N1 58.30(11) no
C12 N4 C13 N1 -58.40(12) no
C6 C1 C2 C3 0.21(17) no
C7 C1 C2 C3 179.62(12) no
C2 C1 C6 C5 0.34(16) no
C7 C1 C6 C5 -179.08(11) no
C1 C2 C3 O1 -179.95(12) no
C1 C2 C3 C4 -0.13(18) no
O1 C3 C4 C5 179.33(11) no
C2 C3 C4 C5 -0.49(18) no
C3 C4 C5 O2 -179.27(11) no
C3 C4 C5 C6 1.04(17) no
O2 C5 C6 C1 179.32(10) no
C4 C5 C6 C1 -0.97(17) no
